data_1566579
loop_
_publ_author_name
'Pan, Aaron'
'Chojnacka, Maja'
'Crowley, Robert'
'G\"ottemann, Lucas'
'Haines, Brandon E.'
'Kou, Kevin G. M.'

_publ_section_title
;
 Synergistic Br\/onsted/Lewis acid catalyzed aromatic alkylation with
 unactivated tertiary alcohols or di-tert-butylperoxide to synthesize
 quaternary carbon centers
;
_journal_name_full 'Chemical Science'
_journal_paper_doi 10.1039/D1SC06422C
_journal_year 2022
_chemical_formula_sum 'C14 H22 O'
_chemical_formula_weight 206.31
_space_group_crystal_system tetragonal
_space_group_IT_number 76
_space_group_name_Hall 'P 4w'
_space_group_name_H-M_alt 'P 41'
_atom_sites_solution_hydrogens mixed
_atom_sites_solution_primary direct
_atom_sites_solution_secondary difmap
_audit_creation_method SHELXL-2018/3
_audit_update_record
;
2020-11-19 deposited with the CCDC.	2022-02-25 downloaded from the CCDC.
;
_cell_angle_alpha 90
_cell_angle_beta 90
_cell_angle_gamma 90
_cell_formula_units_Z 4
_cell_length_a 10.0087(2)
_cell_length_b 10.0087(2)
_cell_length_c 12.7456(4)
_cell_measurement_reflns_used 3715
_cell_measurement_temperature 100(2)
_cell_measurement_theta_max 26.56
_cell_measurement_theta_min 2.59
_cell_volume 1276.78(5)
_computing_cell_refinement 'SAINT 8.38a (Bruker, 2017)'
_computing_data_collection 'APEX3 v2018.7-2 (Bruker, 2018)'
_computing_data_reduction 'SAINT 8.38a (Bruker, 2017)'
_computing_molecular_graphics 'Bruker SHELXTL'
_computing_publication_material 'Bruker SHELXTL'
_computing_structure_refinement 'SHELXL-2018/3 (Sheldrick, 2018)'
_computing_structure_solution 'SHELXT-2018/2 (Sheldrick, 2018)'
_diffrn_ambient_temperature 100(2)
_diffrn_measured_fraction_theta_full 1.000
_diffrn_measured_fraction_theta_max 1.000
_diffrn_measurement_device_type 'Bruker APEX II CCD'
_diffrn_measurement_method '\f and \w scans'
_diffrn_radiation_type MoK\a
_diffrn_radiation_wavelength 0.71073
_diffrn_reflns_av_R_equivalents 0.0669
_diffrn_reflns_av_unetI/netI 0.0580
_diffrn_reflns_Laue_measured_fraction_full 1.000
_diffrn_reflns_Laue_measured_fraction_max 1.000
_diffrn_reflns_limit_h_max 12
_diffrn_reflns_limit_h_min -12
_diffrn_reflns_limit_k_max 12
_diffrn_reflns_limit_k_min -12
_diffrn_reflns_limit_l_max 15
_diffrn_reflns_limit_l_min -15
_diffrn_reflns_number 12704
_diffrn_reflns_point_group_measured_fraction_full 1.000
_diffrn_reflns_point_group_measured_fraction_max 1.000
_diffrn_reflns_theta_full 25.242
_diffrn_reflns_theta_max 26.367
_diffrn_reflns_theta_min 2.035
_diffrn_source 'fine-focus sealed tube'
_exptl_absorpt_coefficient_mu 0.065
_exptl_absorpt_correction_T_max 0.7454
_exptl_absorpt_correction_T_min 0.6138
_exptl_absorpt_correction_type multi-scan
_exptl_absorpt_process_details 'SADABS 2016/2 (Bruker, 2016)'
_exptl_crystal_colour colourless
_exptl_crystal_density_diffrn 1.073
_exptl_crystal_description needle
_exptl_crystal_F_000 456
_exptl_crystal_size_max 0.283
_exptl_crystal_size_mid 0.034
_exptl_crystal_size_min 0.024
_refine_diff_density_max 0.142
_refine_diff_density_min -0.181
_refine_diff_density_rms 0.035
_refine_ls_abs_structure_details
; 
 Insufficient anomalous signal for this compound with
 molybdenum radiation.
;
_refine_ls_extinction_method none
_refine_ls_goodness_of_fit_ref 1.022
_refine_ls_hydrogen_treatment mixed
_refine_ls_matrix_type full
_refine_ls_number_parameters 156
_refine_ls_number_reflns 2616
_refine_ls_number_restraints 7
_refine_ls_restrained_S_all 1.025
_refine_ls_R_factor_all 0.0690
_refine_ls_R_factor_gt 0.0459
_refine_ls_shift/su_max 0.000
_refine_ls_shift/su_mean 0.000
_refine_ls_structure_factor_coef Fsqd
_refine_ls_weighting_details 'w=1/[\s^2^(Fo^2^)+(0.0534P)^2^] where P=(Fo^2^+2Fc^2^)/3'
_refine_ls_weighting_scheme calc
_refine_ls_wR_factor_gt 0.0942
_refine_ls_wR_factor_ref 0.1022
_reflns_Friedel_coverage 0.911
_reflns_Friedel_fraction_full 1.000
_reflns_Friedel_fraction_max 1.000
_reflns_number_gt 2044
_reflns_number_total 2616
_reflns_threshold_expression 'I > 2\s(I)'
_cod_data_source_file d1sc06422c2.cif
_cod_data_source_block kk3mc
_cod_original_cell_volume 1276.78(6)
_cod_database_code 1566579
_shelx_shelxl_version_number 2018/3
_shelx_space_group_comment
; 
The symmetry employed for this shelxl refinement is uniquely defined 
by the following loop, which should always be used as a source of 
symmetry information in preference to the above space-group names. 
They are only intended as comments. 
;
_shelx_estimated_absorpt_t_min 0.982
_shelx_estimated_absorpt_t_max 0.998

loop_
_space_group_symop_operation_xyz
'x, y, z'
'-x, -y, z+1/2'
'-y, x, z+1/4'
'y, -x, z+3/4'

loop_
_atom_site_label
_atom_site_type_symbol
_atom_site_fract_x
_atom_site_fract_y
_atom_site_fract_z
_atom_site_U_iso_or_equiv
_atom_site_adp_type
_atom_site_occupancy
_atom_site_site_symmetry_order
_atom_site_calc_flag
_atom_site_refinement_flags_posn
_atom_site_refinement_flags_adp
_atom_site_refinement_flags_occupancy
_atom_site_disorder_assembly
_atom_site_disorder_group
O1 O 0.5888(2) 0.4775(2) 0.65626(15) 0.0277(5) Uani 1 1 d . . . . .
H1 H 0.538(5) 0.544(5) 0.667(3) 0.076(15) Uiso 1 1 d . . . . .
C1 C 0.6760(3) 0.5171(3) 0.5794(2) 0.0189(6) Uani 1 1 d . . . . .
C2 C 0.7844(3) 0.4332(3) 0.5559(2) 0.0174(6) Uani 1 1 d . . . . .
C3 C 0.8683(3) 0.4796(3) 0.4770(2) 0.0183(6) Uani 1 1 d . . . . .
H3 H 0.943515 0.426709 0.458541 0.022 Uiso 1 1 calc R U . . .
C4 C 0.8486(3) 0.5984(3) 0.4238(2) 0.0204(6) Uani 1 1 d . . . . .
H4 H 0.910559 0.625101 0.371341 0.024 Uiso 1 1 calc R U . . .
C5 C 0.7390(3) 0.6792(3) 0.4460(2) 0.0188(6) Uani 1 1 d . . . . .
C6 C 0.6543(3) 0.6365(3) 0.5255(2) 0.0203(6) Uani 1 1 d . . . . .
H6 H 0.579375 0.690044 0.543624 0.024 Uiso 1 1 calc R U . . .
C7 C 0.8068(3) 0.2997(3) 0.6124(2) 0.0220(7) Uani 1 1 d . . . . .
C8 C 0.9327(3) 0.2296(3) 0.5720(3) 0.0316(8) Uani 1 1 d . . . . .
H8A H 0.923363 0.211908 0.496749 0.047 Uiso 1 1 calc R U . . .
H8B H 0.944777 0.144976 0.609532 0.047 Uiso 1 1 calc R U . . .
H8C H 1.010570 0.287009 0.583913 0.047 Uiso 1 1 calc R U . . .
C9 C 0.8234(3) 0.3220(3) 0.7304(2) 0.0311(8) Uani 1 1 d . . . . .
H9A H 0.896878 0.384762 0.742758 0.047 Uiso 1 1 calc R U . . .
H9B H 0.843545 0.236614 0.764604 0.047 Uiso 1 1 calc R U . . .
H9C H 0.740542 0.358729 0.759370 0.047 Uiso 1 1 calc R U . . .
C10 C 0.6872(3) 0.2066(3) 0.5906(3) 0.0294(7) Uani 1 1 d . . . . .
H10A H 0.605865 0.245835 0.620311 0.044 Uiso 1 1 calc R U . . .
H10B H 0.703578 0.119314 0.622888 0.044 Uiso 1 1 calc R U . . .
H10C H 0.676218 0.195645 0.514672 0.044 Uiso 1 1 calc R U . . .
C11 C 0.7132(3) 0.8071(3) 0.3834(2) 0.0252(7) Uani 1 1 d D . . . .
C12 C 0.6957(5) 0.7750(4) 0.2690(3) 0.0413(11) Uani 0.867(4) 1 d D . P A 1
H12A H 0.774692 0.727111 0.243384 0.062 Uiso 0.867(4) 1 calc R U P A 1
H12B H 0.684700 0.858039 0.229215 0.062 Uiso 0.867(4) 1 calc R U P A 1
H12C H 0.616382 0.718807 0.259762 0.062 Uiso 0.867(4) 1 calc R U P A 1
C13 C 0.5906(4) 0.8842(4) 0.4234(3) 0.0351(10) Uani 0.867(4) 1 d D . P A 1
H13A H 0.580529 0.966972 0.383121 0.053 Uiso 0.867(4) 1 calc R U P A 1
H13B H 0.602679 0.905704 0.497785 0.053 Uiso 0.867(4) 1 calc R U P A 1
H13C H 0.510498 0.828986 0.414743 0.053 Uiso 0.867(4) 1 calc R U P A 1
C14 C 0.8344(4) 0.9021(4) 0.3975(3) 0.0408(10) Uani 0.867(4) 1 d D . P A 1
H14A H 0.915879 0.857266 0.373411 0.061 Uiso 0.867(4) 1 calc R U P A 1
H14B H 0.843733 0.925527 0.471810 0.061 Uiso 0.867(4) 1 calc R U P A 1
H14C H 0.820168 0.983474 0.356259 0.061 Uiso 0.867(4) 1 calc R U P A 1
C12A C 0.696(3) 0.919(2) 0.4526(17) 0.0413(11) Uani 0.133(4) 1 d D . P A 2
H12D H 0.679877 0.999690 0.411307 0.062 Uiso 0.133(4) 1 calc R U P A 2
H12E H 0.620000 0.902308 0.499094 0.062 Uiso 0.133(4) 1 calc R U P A 2
H12F H 0.777282 0.930563 0.494782 0.062 Uiso 0.133(4) 1 calc R U P A 2
C13A C 0.819(2) 0.828(2) 0.2955(18) 0.0351(10) Uani 0.133(4) 1 d D . P A 2
H13D H 0.823778 0.746883 0.252144 0.053 Uiso 0.133(4) 1 calc R U P A 2
H13E H 0.792714 0.903730 0.251714 0.053 Uiso 0.133(4) 1 calc R U P A 2
H13F H 0.906159 0.845033 0.327242 0.053 Uiso 0.133(4) 1 calc R U P A 2
C14A C 0.578(2) 0.775(2) 0.320(2) 0.0408(10) Uani 0.133(4) 1 d D . P A 2
H14D H 0.592551 0.698199 0.273142 0.061 Uiso 0.133(4) 1 calc R U P A 2
H14E H 0.505989 0.753686 0.369299 0.061 Uiso 0.133(4) 1 calc R U P A 2
H14F H 0.552219 0.852813 0.277713 0.061 Uiso 0.133(4) 1 calc R U P A 2

loop_
_atom_site_aniso_label
_atom_site_aniso_U_11
_atom_site_aniso_U_22
_atom_site_aniso_U_33
_atom_site_aniso_U_23
_atom_site_aniso_U_13
_atom_site_aniso_U_12
O1 0.0297(12) 0.0243(12) 0.0290(11) 0.0032(9) 0.0128(10) 0.0041(10)
C1 0.0200(15) 0.0188(14) 0.0179(14) -0.0021(12) 0.0015(12) -0.0034(11)
C2 0.0185(14) 0.0173(14) 0.0163(13) -0.0043(11) -0.0036(12) -0.0024(11)
C3 0.0145(14) 0.0184(14) 0.0221(14) -0.0040(12) 0.0007(12) 0.0019(11)
C4 0.0191(14) 0.0227(15) 0.0194(14) -0.0008(13) 0.0014(12) -0.0024(12)
C5 0.0201(15) 0.0173(14) 0.0189(14) -0.0012(12) -0.0036(12) -0.0018(12)
C6 0.0196(15) 0.0192(15) 0.0221(15) -0.0042(12) 0.0000(12) 0.0025(12)
C7 0.0224(16) 0.0174(15) 0.0261(15) 0.0020(12) -0.0034(12) -0.0005(12)
C8 0.0330(18) 0.0212(15) 0.0405(19) 0.0047(14) -0.0010(16) 0.0049(13)
C9 0.0382(18) 0.0264(17) 0.0287(17) 0.0061(14) -0.0059(15) -0.0007(14)
C10 0.0300(18) 0.0226(16) 0.0356(18) 0.0033(14) -0.0037(14) -0.0042(14)
C11 0.0270(17) 0.0222(16) 0.0265(17) 0.0042(13) 0.0038(13) 0.0023(13)
C12 0.067(3) 0.028(2) 0.030(2) 0.0040(17) -0.006(2) 0.015(2)
C13 0.042(2) 0.031(2) 0.033(2) 0.0116(17) 0.0051(19) 0.0133(17)
C14 0.045(2) 0.0201(19) 0.058(3) 0.0109(19) -0.004(2) -0.0068(18)
C12A 0.067(3) 0.028(2) 0.030(2) 0.0040(17) -0.006(2) 0.015(2)
C13A 0.042(2) 0.031(2) 0.033(2) 0.0116(17) 0.0051(19) 0.0133(17)
C14A 0.045(2) 0.0201(19) 0.058(3) 0.0109(19) -0.004(2) -0.0068(18)

loop_
_atom_type_symbol
_atom_type_description
_atom_type_scat_dispersion_real
_atom_type_scat_dispersion_imag
_atom_type_scat_source
C C 0.0033 0.0016 'International Tables Vol C Tables 4.2.6.8 and 6.1.1.4'
H H 0.0000 0.0000 'International Tables Vol C Tables 4.2.6.8 and 6.1.1.4'
O O 0.0106 0.0060 'International Tables Vol C Tables 4.2.6.8 and 6.1.1.4'

loop_
_geom_angle_atom_site_label_1
_geom_angle_atom_site_label_2
_geom_angle_atom_site_label_3
_geom_angle
_geom_angle_site_symmetry_1
_geom_angle_site_symmetry_3
_geom_angle_publ_flag
C1 O1 H1 106(3) . . ?
O1 C1 C6 120.0(2) . . ?
O1 C1 C2 118.1(2) . . ?
C6 C1 C2 121.9(2) . . ?
C3 C2 C1 114.9(2) . . ?
C3 C2 C7 122.9(2) . . ?
C1 C2 C7 122.3(2) . . ?
C4 C3 C2 123.8(3) . . ?
C4 C3 H3 118.1 . . ?
C2 C3 H3 118.1 . . ?
C3 C4 C5 120.8(3) . . ?
C3 C4 H4 119.6 . . ?
C5 C4 H4 119.6 . . ?
C6 C5 C4 116.8(3) . . ?
C6 C5 C11 122.4(2) . . ?
C4 C5 C11 120.8(3) . . ?
C5 C6 C1 121.8(3) . . ?
C5 C6 H6 119.1 . . ?
C1 C6 H6 119.1 . . ?
C9 C7 C8 107.9(3) . . ?
C9 C7 C2 110.5(2) . . ?
C8 C7 C2 111.2(2) . . ?
C9 C7 C10 110.5(3) . . ?
C8 C7 C10 107.5(2) . . ?
C2 C7 C10 109.1(2) . . ?
C7 C8 H8A 109.5 . . ?
C7 C8 H8B 109.5 . . ?
H8A C8 H8B 109.5 . . ?
C7 C8 H8C 109.5 . . ?
H8A C8 H8C 109.5 . . ?
H8B C8 H8C 109.5 . . ?
C7 C9 H9A 109.5 . . ?
C7 C9 H9B 109.5 . . ?
H9A C9 H9B 109.5 . . ?
C7 C9 H9C 109.5 . . ?
H9A C9 H9C 109.5 . . ?
H9B C9 H9C 109.5 . . ?
C7 C10 H10A 109.5 . . ?
C7 C10 H10B 109.5 . . ?
H10A C10 H10B 109.5 . . ?
C7 C10 H10C 109.5 . . ?
H10A C10 H10C 109.5 . . ?
H10B C10 H10C 109.5 . . ?
C12A C11 C5 110.5(10) . . ?
C12 C11 C5 110.3(2) . . ?
C12 C11 C13 109.6(3) . . ?
C5 C11 C13 112.4(2) . . ?
C12 C11 C14 109.6(3) . . ?
C5 C11 C14 108.7(3) . . ?
C13 C11 C14 106.1(3) . . ?
C12A C11 C13A 114.9(15) . . ?
C5 C11 C13A 111.9(8) . . ?
C12A C11 C14A 111.5(14) . . ?
C5 C11 C14A 103.7(9) . . ?
C13A C11 C14A 103.6(14) . . ?
C11 C12 H12A 109.5 . . ?
C11 C12 H12B 109.5 . . ?
H12A C12 H12B 109.5 . . ?
C11 C12 H12C 109.5 . . ?
H12A C12 H12C 109.5 . . ?
H12B C12 H12C 109.5 . . ?
C11 C13 H13A 109.5 . . ?
C11 C13 H13B 109.5 . . ?
H13A C13 H13B 109.5 . . ?
C11 C13 H13C 109.5 . . ?
H13A C13 H13C 109.5 . . ?
H13B C13 H13C 109.5 . . ?
C11 C14 H14A 109.5 . . ?
C11 C14 H14B 109.5 . . ?
H14A C14 H14B 109.5 . . ?
C11 C14 H14C 109.5 . . ?
H14A C14 H14C 109.5 . . ?
H14B C14 H14C 109.5 . . ?
C11 C12A H12D 109.5 . . ?
C11 C12A H12E 109.5 . . ?
H12D C12A H12E 109.5 . . ?
C11 C12A H12F 109.5 . . ?
H12D C12A H12F 109.5 . . ?
H12E C12A H12F 109.5 . . ?
C11 C13A H13D 109.5 . . ?
C11 C13A H13E 109.5 . . ?
H13D C13A H13E 109.5 . . ?
C11 C13A H13F 109.5 . . ?
H13D C13A H13F 109.5 . . ?
H13E C13A H13F 109.5 . . ?
C11 C14A H14D 109.5 . . ?
C11 C14A H14E 109.5 . . ?
H14D C14A H14E 109.5 . . ?
C11 C14A H14F 109.5 . . ?
H14D C14A H14F 109.5 . . ?
H14E C14A H14F 109.5 . . ?

loop_
_geom_bond_atom_site_label_1
_geom_bond_atom_site_label_2
_geom_bond_distance
_geom_bond_site_symmetry_2
_geom_bond_publ_flag
O1 C1 1.371(3) . ?
O1 H1 0.85(5) . ?
C1 C6 1.396(4) . ?
C1 C2 1.404(4) . ?
C2 C3 1.390(4) . ?
C2 C7 1.534(4) . ?
C3 C4 1.382(4) . ?
C3 H3 0.9500 . ?
C4 C5 1.392(4) . ?
C4 H4 0.9500 . ?
C5 C6 1.388(4) . ?
C5 C11 1.530(4) . ?
C6 H6 0.9500 . ?
C7 C9 1.529(4) . ?
C7 C8 1.532(4) . ?
C7 C10 1.542(4) . ?
C8 H8A 0.9800 . ?
C8 H8B 0.9800 . ?
C8 H8C 0.9800 . ?
C9 H9A 0.9800 . ?
C9 H9B 0.9800 . ?
C9 H9C 0.9800 . ?
C10 H10A 0.9800 . ?
C10 H10B 0.9800 . ?
C10 H10C 0.9800 . ?
C11 C12A 1.434(18) . ?
C11 C12 1.503(5) . ?
C11 C13 1.537(5) . ?
C11 C14 1.552(5) . ?
C11 C13A 1.552(18) . ?
C11 C14A 1.614(19) . ?
C12 H12A 0.9800 . ?
C12 H12B 0.9800 . ?
C12 H12C 0.9800 . ?
C13 H13A 0.9800 . ?
C13 H13B 0.9800 . ?
C13 H13C 0.9800 . ?
C14 H14A 0.9800 . ?
C14 H14B 0.9800 . ?
C14 H14C 0.9800 . ?
C12A H12D 0.9800 . ?
C12A H12E 0.9800 . ?
C12A H12F 0.9800 . ?
C13A H13D 0.9800 . ?
C13A H13E 0.9800 . ?
C13A H13F 0.9800 . ?
C14A H14D 0.9800 . ?
C14A H14E 0.9800 . ?
C14A H14F 0.9800 . ?
